data_1559069
loop_
_publ_author_name
'Aalmo, Kjell M.'
'Drew, Michael G. B.'
'Nicholson, David G.'

_publ_section_title
;
 Identification by X-Ray Methods of
 6(R)-Acetoxy-2(S)-methoxy-1(R),5(R)-3,7,8-trioxabicyclo[3.2.1]octane. A
 New Compound Isolated after Periodate Oxidation of Methyl
 alpha-D-Xylopyranoside in Dimethyl Sulfoxide Followed by Acetylation
;
_journal_name_full 'Acta Chemica Scandinavica'
_journal_page_first 1235
_journal_page_last 1237
_journal_paper_doi 10.3891/acta.chem.scand.47-1235
_journal_volume 47
_journal_year 1993
_chemical_formula_sum 'C8 H12 O6'
_chemical_formula_weight 204
_chemical_name_common
;
6(R)-Acetoxy-2(S)-methoxy-1(R),5(R)-3,7,8-trioxabicyclo[3.2.1]octane
;
_space_group_IT_number 19
_space_group_name_Hall 'P 2ac 2ab'
_space_group_name_H-M_alt 'P 21 21 21'
_symmetry_cell_setting orthorhombic
_symmetry_Int_Tables_number 19
_symmetry_space_group_name_Hall 'P 2ac 2ab'
_symmetry_space_group_name_H-M 'P 21 21 21'
_cell_angle_alpha 90.
_cell_angle_beta 90.
_cell_angle_gamma 90.
_cell_formula_units_Z 4
_cell_length_a 6.135(7)
_cell_length_b 9.476(9)
_cell_length_c 19.193(14)
_cell_volume 1115.8(18)
_diffrn_ambient_temperature 293
_diffrn_radiation_probe x-ray
_diffrn_radiation_type MoK\a
_diffrn_radiation_wavelength 0.71069
_exptl_absorpt_coefficient_mu 0.086
_exptl_crystal_density_diffrn 1.41
_exptl_crystal_F_000 432
_refine_ls_number_reflns 689
_refine_ls_R_factor_gt 0.074
_refine_ls_wR_factor_gt 0.076
_cod_data_source_file Acta-Chem-Scand-1993-47-1235.cif
_cod_data_source_block 1
_cod_depositor_comments
;
BIG DISCREPANCY BETWEEN VOLUME IN THE PAPER 941.4 AND
VOLUME CALCULATED FROM THE CELL PARAMETERS 1115.8(18)
and since ineratomic distances are strange, there is 
very probably an error in cell parameters in the paper...
;
_cod_database_code 1559069

loop_
_space_group_symop_id
_space_group_symop_operation_xyz
1 x,y,z
2 1/2-x,-y,1/2+z
3 1/2+x,1/2-y,-z
4 -x,1/2+y,1/2-z

loop_
_atom_site_label
_atom_site_type_symbol
_atom_site_thermal_displace_type
_atom_site_fract_x
_atom_site_fract_y
_atom_site_fract_z
_atom_site_occupancy
_atom_site_U_iso_or_equiv
_atom_site_calc_flag
_atom_site_refinement_flags
_atom_site_disorder_assembly
_atom_site_disorder_group
O1 O Uiso 0.1575(10) 0.2052(6) 0.6969(4) 1.000 0.055(4) . . . .
O8 O Uiso -0.0108(10) 0.3967(6) 0.6322(4) 1.000 0.057(3) . . . .
O10 O Uiso -0.2379(13) 0.2216(9) 0.5969(5) 1.000 0.077(5) . . . .
O12 O Uiso 0.3912(10) 0.3832(7) 0.7243(4) 1.000 0.060(3) . . . .
C2 C Uiso 0.3615(18) 0.2393(10) 0.7280(5) 1.000 0.061(5) . . . .
O4 O Uiso 0.2048(12) 0.2485(7) 0.8643(4) 1.000 0.059(4) . . . .
C6 C Uiso 0.1886(14) 0.4257(11) 0.7553(6) 1.000 0.058(4) . . . .
C7 C Uiso 0.0305(13) 0.3321(9) 0.7108(4) 1.000 0.051(5) . . . .
C9 C Uiso -0.1494(15) 0.3331(12) 0.5797(5) 1.000 0.059(5) . . . .
C11 C Uiso -0.1678(16) 0.4144(14) 0.5037(7) 1.000 0.077(7) . . . .
O13 O Uiso 0.5882(12) 0.2252(7) 0.8454(4) 1.000 0.062(4) . . . .
C3 C Uiso 0.3769(15) 0.1890(10) 0.8189(5) 1.000 0.055(5) . . . .
C5 C Uiso 0.1749(17) 0.3941(10) 0.8479(6) 1.000 0.063(6) . . . .
C14 C Uiso 0.645(2) 0.1603(14) 0.9205(6) 1.000 0.069(6) . . . .

loop_
_atom_type_symbol
_atom_type_description
_atom_type_scat_dispersion_real
_atom_type_scat_dispersion_imag
_atom_type_scat_source
C C 0.0033 0.0016 ' International Tables Vol C Tables 4.2.6.8 and 6.1.1.4'
O O 0.0106 0.0060 ' International Tables Vol C Tables 4.2.6.8 and 6.1.1.4'

loop_
_geom_angle_atom_site_label_1
_geom_angle_atom_site_label_2
_geom_angle_atom_site_label_3
_geom_angle
_geom_angle_site_symmetry_1
_geom_angle_site_symmetry_2
_geom_angle_site_symmetry_3
_geom_angle_publ_flag
C2 O1 C7 101.9(6) . . . yes
C7 O8 C9 124.9(6) . . . yes
C2 O12 C6 98.2(7) . . . yes
O1 C2 O12 108.6(8) . . . yes
C3 O4 C5 109.3(7) . . . yes
O12 C6 C7 98.7(8) . . . yes
O1 C7 C6 103.6(6) . . . yes
O8 C7 C6 112.6(7) . . . yes
O1 C7 O8 102.8(6) . . . yes
O8 C9 C11 117.4(8) . . . yes
O10 C9 C11 127.3(9) . . . yes
O8 C9 O10 115.4(9) . . . yes
C3 O13 C14 115.0(7) . . . yes
O4 C3 O13 110.2(7) . . . yes

loop_
_geom_bond_atom_site_label_1
_geom_bond_atom_site_label_2
_geom_bond_distance
_geom_bond_site_symmetry_1
_geom_bond_site_symmetry_2
_geom_bond_publ_flag
O1 C2 1.424(13) . . yes
O1 C7 1.458(10) . . yes
O8 C7 1.648(11) . . yes
O8 C9 1.450(12) . . yes
O10 C9 1.233(14) . . yes
O12 C2 1.378(12) . . yes
O12 C6 1.436(11) . . yes
O4 C5 1.427(12) . . yes
O4 C3 1.481(12) . . yes
C6 C7 1.568(13) . . no
C9 C11 1.654(17) . . no
O13 C3 1.434(12) . . yes
O13 C14 1.605(14) . . yes

loop_
_geom_torsion_atom_site_label_1
_geom_torsion_atom_site_label_2
_geom_torsion_atom_site_label_3
_geom_torsion_atom_site_label_4
_geom_torsion
_geom_torsion_site_symmetry_1
_geom_torsion_site_symmetry_2
_geom_torsion_site_symmetry_3
_geom_torsion_site_symmetry_4
_geom_torsion_publ_flag
C7 O1 C2 O12 -30.1(9) . . . . no
C2 O1 C7 O8 114.1(7) . . . . no
C2 O1 C7 C6 -3.3(8) . . . . no
C9 O8 C7 O1 69.3(9) . . . . no
C9 O8 C7 C6 -179.9(7) . . . . no
C7 O8 C9 O10 -0.9(12) . . . . no
C7 O8 C9 C11 -179.6(7) . . . . no
C6 O12 C2 O1 52.7(9) . . . . no
C2 O12 C6 C7 -49.5(8) . . . . no
C5 O4 C3 O13 80.2(9) . . . . no
O12 C6 C7 O1 33.0(8) . . . . no
O12 C6 C7 O8 -77.3(8) . . . . no
C14 O13 C3 O4 64.0(10) . . . . no
